data_1555306
loop_
_publ_author_name
'Deng, Guisheng'
'Wang, Feng'
'Lu, Shengle'
'Cheng, Bo'

_publ_section_title
;
 Synthesis of Pyrano[3,2-c]pyrazol-7(1H)-one Derivatives by Tandem
 Cyclization of 2-Diazo-3,5-dioxo-6-ynoates (Ynones).
;
_journal_issue 19
_journal_name_full 'Organic letters'
_journal_page_first 4651
_journal_page_last 4653
_journal_paper_doi 10.1021/acs.orglett.5b02369
_journal_volume 17
_journal_year 2015
_chemical_formula_moiety 'C18 H18 N2 O4'
_chemical_formula_sum 'C18 H18 N2 O4'
_chemical_formula_weight 326.34
_space_group_crystal_system monoclinic
_space_group_IT_number 14
_space_group_name_Hall '-P 2ybc'
_space_group_name_H-M_alt 'P 1 21/c 1'
_atom_sites_solution_hydrogens geom
_atom_sites_solution_primary dual
_audit_creation_date 2015-05-17
_audit_creation_method
;
Olex2 1.2
(compiled 2015.01.26 svn.r3150 for OlexSys, GUI svn.r4998)
;
_cell_angle_alpha 90
_cell_angle_beta 103.475(2)
_cell_angle_gamma 90
_cell_formula_units_Z 4
_cell_length_a 11.3073(3)
_cell_length_b 12.3863(2)
_cell_length_c 11.7620(2)
_cell_measurement_temperature 293
_cell_volume 1601.99(6)
_computing_molecular_graphics 'Olex2 (Dolomanov et al., 2009)'
_computing_publication_material 'Olex2 (Dolomanov et al., 2009)'
_computing_structure_refinement 'ShelXL (Sheldrick, 2008)'
_computing_structure_solution 'ShelXD (Sheldrick, 2008)'
_diffrn_ambient_temperature 293
_diffrn_measured_fraction_theta_full 0.985
_diffrn_measured_fraction_theta_max 0.999
_diffrn_measurement_device_type supernova
_diffrn_radiation_type CuK\a
_diffrn_radiation_wavelength 1.54184
_diffrn_reflns_av_R_equivalents 0.0251
_diffrn_reflns_av_unetI/netI 0.0228
_diffrn_reflns_Laue_measured_fraction_full 0.985
_diffrn_reflns_Laue_measured_fraction_max 0.999
_diffrn_reflns_limit_h_max 13
_diffrn_reflns_limit_h_min -13
_diffrn_reflns_limit_k_max 14
_diffrn_reflns_limit_k_min -13
_diffrn_reflns_limit_l_max 9
_diffrn_reflns_limit_l_min -14
_diffrn_reflns_number 8583
_diffrn_reflns_point_group_measured_fraction_full 0.985
_diffrn_reflns_point_group_measured_fraction_max 0.999
_diffrn_reflns_theta_full 67.684
_diffrn_reflns_theta_max 67.076
_diffrn_reflns_theta_min 5.264
_exptl_absorpt_coefficient_mu 0.797
_exptl_crystal_colour 'clear yellowish'
_exptl_crystal_colour_lustre clear
_exptl_crystal_colour_modifier yellowish
_exptl_crystal_density_diffrn 1.353
_exptl_crystal_description prism
_exptl_crystal_F_000 688
_exptl_crystal_size_max 2.0
_exptl_crystal_size_mid 2.0
_exptl_crystal_size_min 2.0
_refine_diff_density_max 0.200
_refine_diff_density_min -0.199
_refine_diff_density_rms 0.042
_refine_ls_extinction_coef 0.0020(8)
_refine_ls_extinction_expression Fc^*^=kFc[1+0.001xFc^2^\l^3^/sin(2\q)]^-1/4^
_refine_ls_extinction_method SHELXL
_refine_ls_goodness_of_fit_ref 1.051
_refine_ls_hydrogen_treatment constr
_refine_ls_matrix_type full
_refine_ls_number_parameters 220
_refine_ls_number_reflns 2854
_refine_ls_number_restraints 0
_refine_ls_restrained_S_all 1.051
_refine_ls_R_factor_all 0.0524
_refine_ls_R_factor_gt 0.0487
_refine_ls_shift/su_max 0.000
_refine_ls_shift/su_mean 0.000
_refine_ls_structure_factor_coef Fsqd
_refine_ls_weighting_details 'w=1/[\s^2^(Fo^2^)+(0.0891P)^2^+0.2569P] where P=(Fo^2^+2Fc^2^)/3'
_refine_ls_weighting_scheme calc
_refine_ls_wR_factor_gt 0.1377
_refine_ls_wR_factor_ref 0.1433
_reflns_Friedel_coverage 0.000
_reflns_number_gt 2545
_reflns_number_total 2854
_reflns_threshold_expression 'I > 2\s(I)'
_cod_data_source_file ol5b02369_si_002.cif
_cod_data_source_block exp_15
_cod_database_code 1555306
_shelxl_version_number 2014-1
_shelx_space_group_comment
;
The symmetry employed for this shelxl refinement is uniquely defined
by the following loop, which should always be used as a source of
symmetry information in preference to the above space-group names.
They are only intended as comments.
;
_olex2_refinement_description
;
1. Fixed Uiso
 At 1.2 times of:
  All C(H) groups, All C(H,H) groups, All N(H) groups
 At 1.5 times of:
  All C(H,H,H) groups
2.a Secondary CH2 refined with riding coordinates:
 C00K(H00A,H00B), C00L(H00C,H00D), C00N(H00M,H00N)
2.b Aromatic/amide H refined with riding coordinates:
 N005(H005), C00E(H00E), C00F(H00F), C00H(H00H), C00I(H00I), C00J(H00J)
2.c Idealised Me refined as rotating group:
 C00M(H00G,H00K,H00L), C00O(H00O,H00P,H00Q)
;
_olex2_submission_special_instructions 'No special instructions were received'

loop_
_space_group_symop_operation_xyz
'x, y, z'
'-x, y+1/2, -z+1/2'
'-x, -y, -z'
'x, -y-1/2, z-1/2'

loop_
_atom_site_label
_atom_site_type_symbol
_atom_site_fract_x
_atom_site_fract_y
_atom_site_fract_z
_atom_site_U_iso_or_equiv
_atom_site_adp_type
_atom_site_occupancy
_atom_site_site_symmetry_order
_atom_site_calc_flag
_atom_site_refinement_flags_posn
O001 O 0.33158(10) 0.79743(8) 0.47511(9) 0.0444(3) Uani 1 1 d .
O002 O 0.23744(11) 0.98804(9) 0.33591(9) 0.0528(4) Uani 1 1 d .
O003 O 0.54652(12) 0.75431(9) 0.80976(10) 0.0572(4) Uani 1 1 d .
O004 O 0.28979(13) 1.15007(9) 0.41849(11) 0.0640(4) Uani 1 1 d .
N005 N 0.41960(12) 1.03978(10) 0.62190(11) 0.0448(4) Uani 1 1 d .
H005 H 0.4233 1.1088 0.6300 0.054 Uiso 1 1 calc R
N006 N 0.47536(13) 0.97231(10) 0.70468(11) 0.0462(4) Uani 1 1 d .
C007 C 0.37435(15) 0.88166(12) 0.54605(13) 0.0394(4) Uani 1 1 d .
C008 C 0.44774(15) 0.87401(12) 0.65837(13) 0.0419(4) Uani 1 1 d .
C009 C 0.35630(14) 0.99077(12) 0.52326(12) 0.0406(4) Uani 1 1 d .
C00A C 0.29167(15) 1.05300(12) 0.42171(13) 0.0438(4) Uani 1 1 d .
C00B C 0.31081(15) 0.61102(12) 0.43928(14) 0.0436(4) Uani 1 1 d .
C00C C 0.48314(15) 0.76867(12) 0.71009(14) 0.0451(4) Uani 1 1 d .
C00D C 0.36370(14) 0.69690(12) 0.52109(13) 0.0422(4) Uani 1 1 d .
C00E C 0.33459(17) 0.50211(12) 0.46866(15) 0.0496(4) Uani 1 1 d .
H00E H 0.3865 0.4844 0.5399 0.059 Uiso 1 1 calc R
C00F C 0.43363(15) 0.68294(12) 0.63010(14) 0.0478(4) Uani 1 1 d .
H00F H 0.4512 0.6124 0.6556 0.057 Uiso 1 1 calc R
C00G C 0.20418(17) 0.44371(13) 0.28676(16) 0.0503(4) Uani 1 1 d .
C00H C 0.23305(17) 0.63372(13) 0.33217(15) 0.0514(4) Uani 1 1 d .
H00H H 0.2157 0.7052 0.3103 0.062 Uiso 1 1 calc R
C00I C 0.28237(16) 0.42147(13) 0.39390(15) 0.0522(4) Uani 1 1 d .
H00I H 0.2998 0.3499 0.4155 0.063 Uiso 1 1 calc R
C00J C 0.18087(18) 0.55165(14) 0.25738(15) 0.0559(5) Uani 1 1 d .
H00J H 0.1291 0.5690 0.1860 0.067 Uiso 1 1 calc R
C00K C 0.1513(2) 0.35099(15) 0.20772(18) 0.0631(5) Uani 1 1 d .
H00A H 0.2181 0.3127 0.1872 0.076 Uiso 1 1 calc R
H00B H 0.1136 0.3016 0.2527 0.076 Uiso 1 1 calc R
C00L C 0.1782(2) 1.03996(17) 0.22695(16) 0.0677(6) Uani 1 1 d .
H00C H 0.2373 1.0788 0.1947 0.081 Uiso 1 1 calc R
H00D H 0.1174 1.0908 0.2399 0.081 Uiso 1 1 calc R
C00M C 0.1204(2) 0.9536(2) 0.14585(17) 0.0755(6) Uani 1 1 d .
H00G H 0.0889 0.9837 0.0696 0.113 Uiso 1 1 calc GR
H00K H 0.0552 0.9218 0.1740 0.113 Uiso 1 1 calc GR
H00L H 0.1796 0.8992 0.1414 0.113 Uiso 1 1 calc GR
C00N C 0.0599(2) 0.37623(16) 0.09687(19) 0.0706(6) Uani 1 1 d .
H00M H 0.0956 0.4259 0.0506 0.085 Uiso 1 1 calc R
H00N H -0.0097 0.4116 0.1156 0.085 Uiso 1 1 calc R
C00O C 0.0173(2) 0.27557(19) 0.0251(2) 0.0844(8) Uani 1 1 d .
H00O H -0.0420 0.2952 -0.0444 0.127 Uiso 1 1 calc GR
H00P H -0.0185 0.2263 0.0704 0.127 Uiso 1 1 calc GR
H00Q H 0.0854 0.2416 0.0040 0.127 Uiso 1 1 calc GR

loop_
_atom_site_aniso_label
_atom_site_aniso_U_11
_atom_site_aniso_U_22
_atom_site_aniso_U_33
_atom_site_aniso_U_23
_atom_site_aniso_U_13
_atom_site_aniso_U_12
O001 0.0620(7) 0.0240(5) 0.0380(6) -0.0011(4) -0.0070(5) 0.0008(4)
O002 0.0711(8) 0.0322(6) 0.0423(6) 0.0018(5) -0.0128(5) -0.0016(5)
O003 0.0790(9) 0.0333(6) 0.0437(7) 0.0038(5) -0.0171(6) 0.0040(5)
O004 0.0972(10) 0.0265(6) 0.0557(8) 0.0043(5) -0.0080(7) 0.0037(6)
N005 0.0601(9) 0.0242(6) 0.0421(7) -0.0013(5) -0.0042(6) 0.0001(5)
N006 0.0609(9) 0.0297(7) 0.0394(7) -0.0013(5) -0.0060(6) -0.0003(6)
C007 0.0502(8) 0.0252(7) 0.0369(7) -0.0020(6) -0.0020(6) -0.0015(6)
C008 0.0523(9) 0.0282(8) 0.0388(8) -0.0007(6) -0.0026(6) 0.0005(6)
C009 0.0521(9) 0.0263(8) 0.0375(8) -0.0008(6) -0.0017(6) 0.0003(6)
C00A 0.0564(10) 0.0278(8) 0.0415(8) 0.0014(6) -0.0002(7) 0.0009(6)
C00B 0.0548(9) 0.0280(8) 0.0431(8) -0.0007(6) 0.0015(7) 0.0001(6)
C00C 0.0551(9) 0.0313(8) 0.0417(8) 0.0030(6) -0.0034(7) 0.0036(7)
C00D 0.0541(9) 0.0253(8) 0.0424(8) 0.0014(6) 0.0016(7) 0.0026(6)
C00E 0.0638(11) 0.0296(8) 0.0469(9) 0.0005(6) -0.0041(8) 0.0028(7)
C00F 0.0628(10) 0.0255(7) 0.0461(9) 0.0020(6) -0.0056(7) 0.0025(7)
C00G 0.0599(10) 0.0323(8) 0.0532(9) -0.0047(7) 0.0017(8) -0.0007(7)
C00H 0.0695(11) 0.0282(8) 0.0481(9) 0.0001(6) -0.0036(8) 0.0021(7)
C00I 0.0665(11) 0.0266(8) 0.0568(10) -0.0006(7) 0.0010(8) 0.0027(7)
C00J 0.0723(12) 0.0368(9) 0.0468(9) -0.0025(7) -0.0102(8) -0.0003(8)
C00K 0.0741(12) 0.0387(9) 0.0658(12) -0.0098(8) -0.0052(9) -0.0039(8)
C00L 0.0840(14) 0.0560(11) 0.0476(10) 0.0085(8) -0.0164(9) 0.0066(10)
C00M 0.0802(14) 0.0850(16) 0.0478(11) -0.0087(10) -0.0129(9) -0.0015(12)
C00N 0.0880(15) 0.0529(11) 0.0608(12) -0.0094(9) -0.0030(10) -0.0067(10)
C00O 0.1095(19) 0.0608(13) 0.0644(13) -0.0111(11) -0.0175(12) -0.0160(12)

loop_
_atom_type_symbol
_atom_type_description
_atom_type_scat_dispersion_real
_atom_type_scat_dispersion_imag
_atom_type_scat_source
C C 0.0181 0.0091 'International Tables Vol C Tables 4.2.6.8 and 6.1.1.4'
H H 0.0000 0.0000 'International Tables Vol C Tables 4.2.6.8 and 6.1.1.4'
N N 0.0311 0.0180 'International Tables Vol C Tables 4.2.6.8 and 6.1.1.4'
O O 0.0492 0.0322 'International Tables Vol C Tables 4.2.6.8 and 6.1.1.4'

loop_
_geom_angle_atom_site_label_1
_geom_angle_atom_site_label_2
_geom_angle_atom_site_label_3
_geom_angle
C007 O001 C00D 115.65(11)
C00A O002 C00L 116.12(13)
N006 N005 H005 122.8
N006 N005 C009 114.33(12)
C009 N005 H005 122.8
N005 N006 C008 104.37(12)
O001 C007 C008 125.59(13)
O001 C007 C009 128.19(13)
C009 C007 C008 106.21(13)
N006 C008 C007 110.80(13)
N006 C008 C00C 128.97(14)
C007 C008 C00C 120.23(14)
N005 C009 C007 104.29(12)
N005 C009 C00A 121.68(13)
C007 C009 C00A 134.00(13)
O002 C00A C009 110.85(13)
O004 C00A O002 125.57(15)
O004 C00A C009 123.58(14)
C00E C00B C00D 120.72(15)
C00H C00B C00D 121.65(14)
C00H C00B C00E 117.60(15)
O003 C00C C008 124.58(15)
O003 C00C C00F 124.31(14)
C00F C00C C008 111.10(13)
O001 C00D C00B 111.71(13)
C00F C00D O001 122.18(14)
C00F C00D C00B 126.09(14)
C00B C00E H00E 119.5
C00I C00E C00B 120.91(16)
C00I C00E H00E 119.5
C00C C00F H00F 117.4
C00D C00F C00C 125.24(14)
C00D C00F H00F 117.4
C00I C00G C00J 117.40(16)
C00I C00G C00K 119.01(16)
C00J C00G C00K 123.57(17)
C00B C00H H00H 119.5
C00J C00H C00B 120.99(15)
C00J C00H H00H 119.5
C00E C00I C00G 121.74(15)
C00E C00I H00I 119.1
C00G C00I H00I 119.1
C00G C00J H00J 119.3
C00H C00J C00G 121.36(16)
C00H C00J H00J 119.3
C00G C00K H00A 107.8
C00G C00K H00B 107.8
H00A C00K H00B 107.1
C00N C00K C00G 118.14(17)
C00N C00K H00A 107.8
C00N C00K H00B 107.8
O002 C00L H00C 110.3
O002 C00L H00D 110.3
O002 C00L C00M 107.00(17)
H00C C00L H00D 108.6
C00M C00L H00C 110.3
C00M C00L H00D 110.3
C00L C00M H00G 109.5
C00L C00M H00K 109.5
C00L C00M H00L 109.5
H00G C00M H00K 109.5
H00G C00M H00L 109.5
H00K C00M H00L 109.5
C00K C00N H00M 109.2
C00K C00N H00N 109.2
C00K C00N C00O 112.20(18)
H00M C00N H00N 107.9
C00O C00N H00M 109.2
C00O C00N H00N 109.2
C00N C00O H00O 109.5
C00N C00O H00P 109.5
C00N C00O H00Q 109.5
H00O C00O H00P 109.5
H00O C00O H00Q 109.5
H00P C00O H00Q 109.5

loop_
_geom_bond_atom_site_label_1
_geom_bond_atom_site_label_2
_geom_bond_distance
O001 C007 1.3530(17)
O001 C00D 1.3723(18)
O002 C00A 1.3242(18)
O002 C00L 1.451(2)
O003 C00C 1.2362(19)
O004 C00A 1.2030(19)
N005 H005 0.8600
N005 N006 1.3259(18)
N005 C009 1.3564(19)
N006 C008 1.3407(19)
C007 C008 1.390(2)
C007 C009 1.384(2)
C008 C00C 1.456(2)
C009 C00A 1.466(2)
C00B C00D 1.465(2)
C00B C00E 1.403(2)
C00B C00H 1.387(2)
C00C C00F 1.443(2)
C00D C00F 1.351(2)
C00E H00E 0.9300
C00E C00I 1.370(2)
C00F H00F 0.9300
C00G C00I 1.388(2)
C00G C00J 1.391(2)
C00G C00K 1.511(2)
C00H H00H 0.9300
C00H C00J 1.383(2)
C00I H00I 0.9300
C00J H00J 0.9300
C00K H00A 0.9700
C00K H00B 0.9700
C00K C00N 1.496(3)
C00L H00C 0.9700
C00L H00D 0.9700
C00L C00M 1.480(3)
C00M H00G 0.9600
C00M H00K 0.9600
C00M H00L 0.9600
C00N H00M 0.9700
C00N H00N 0.9700
C00N C00O 1.520(3)
C00O H00O 0.9600
C00O H00P 0.9600
C00O H00Q 0.9600

loop_
_geom_torsion_atom_site_label_1
_geom_torsion_atom_site_label_2
_geom_torsion_atom_site_label_3
_geom_torsion_atom_site_label_4
_geom_torsion
O001 C007 C008 N006 179.32(15)
O001 C007 C008 C00C -1.2(3)
O001 C007 C009 N005 -179.24(16)
O001 C007 C009 C00A -1.4(3)
O001 C00D C00F C00C -0.4(3)
O003 C00C C00F C00D 179.65(18)
N005 N006 C008 C007 0.03(19)
N005 N006 C008 C00C -179.42(17)
N005 C009 C00A O002 179.55(15)
N005 C009 C00A O004 -0.2(3)
N006 N005 C009 C007 -0.23(18)
N006 N005 C009 C00A -178.43(14)
N006 C008 C00C O003 0.5(3)
N006 C008 C00C C00F 179.99(17)
C007 O001 C00D C00B 178.57(13)
C007 O001 C00D C00F -0.1(2)
C007 C008 C00C O003 -178.90(16)
C007 C008 C00C C00F 0.6(2)
C007 C009 C00A O002 2.0(3)
C007 C009 C00A O004 -177.7(2)
C008 C007 C009 N005 0.22(18)
C008 C007 C009 C00A 178.10(17)
C008 C00C C00F C00D 0.2(3)
C009 N005 N006 C008 0.13(18)
C009 C007 C008 N006 -0.2(2)
C009 C007 C008 C00C 179.34(15)
C00A O002 C00L C00M -177.94(17)
C00B C00D C00F C00C -178.87(16)
C00B C00E C00I C00G -0.1(3)
C00B C00H C00J C00G 0.1(3)
C00D O001 C007 C008 0.9(2)
C00D O001 C007 C009 -179.75(16)
C00D C00B C00E C00I 177.99(16)
C00D C00B C00H C00J -177.99(16)
C00E C00B C00D O001 178.75(15)
C00E C00B C00D C00F -2.7(3)
C00E C00B C00H C00J 0.1(3)
C00G C00K C00N C00O 178.54(19)
C00H C00B C00D O001 -3.2(2)
C00H C00B C00D C00F 175.36(17)
C00H C00B C00E C00I -0.1(3)
C00I C00G C00J C00H -0.3(3)
C00I C00G C00K C00N 175.39(19)
C00J C00G C00I C00E 0.3(3)
C00J C00G C00K C00N -5.9(3)
C00K C00G C00I C00E 179.07(18)
C00K C00G C00J C00H -179.02(19)
C00L O002 C00A O004 4.4(3)
C00L O002 C00A C009 -175.33(16)
